data_4337309
loop_
_publ_author_name
'Zheng, Dehua'
'Wang, Mei'
'Chen, Lin'
'Wang, Ning'
'Sun, Licheng'

_publ_section_title
;
 Redox Reactions of [FeFe]-Hydrogenase Models Containing an Internal Amine
 and a Pendant Phosphine.
;
_journal_issue 3
_journal_name_full 'Inorganic chemistry'
_journal_page_first 1555
_journal_page_last 1561
_journal_paper_doi 10.1021/ic4025519
_journal_volume 53
_journal_year 2014
_chemical_formula_sum 'C30 H38 Fe2 N O3 P3 S2'
_chemical_formula_weight 729.34
_chemical_name_systematic
; 
 ? 
;
_space_group_IT_number 2
_symmetry_cell_setting triclinic
_symmetry_space_group_name_Hall '-P 1'
_symmetry_space_group_name_H-M 'P -1'
_atom_sites_solution_hydrogens geom
_atom_sites_solution_primary direct
_atom_sites_solution_secondary difmap
_audit_creation_method SHELXL-97
_cell_angle_alpha 77.338(5)
_cell_angle_beta 85.894(6)
_cell_angle_gamma 69.482(5)
_cell_formula_units_Z 2
_cell_length_a 10.3282(9)
_cell_length_b 10.8510(10)
_cell_length_c 16.2529(17)
_cell_measurement_reflns_used 5249
_cell_measurement_temperature 296(2)
_cell_measurement_theta_max 29.39
_cell_measurement_theta_min 2.38
_cell_volume 1664.4(3)
_computing_cell_refinement 'Bruker SMART'
_computing_data_collection 'Bruker SMART'
_computing_data_reduction 'Bruker SAINT'
_computing_molecular_graphics 'Bruker SHELXTL'
_computing_publication_material 'Bruker SHELXTL'
_computing_structure_refinement 'Bruker SHELXTL'
_computing_structure_solution 'Bruker SHELXTL'
_diffrn_ambient_temperature 296(2)
_diffrn_measured_fraction_theta_full 0.995
_diffrn_measured_fraction_theta_max 0.995
_diffrn_measurement_device_type 'CCD area detector'
_diffrn_measurement_method 'phi and omega scans'
_diffrn_radiation_monochromator graphite
_diffrn_radiation_source 'fine-focus sealed tube'
_diffrn_radiation_type MoK\a
_diffrn_radiation_wavelength 0.71073
_diffrn_reflns_av_R_equivalents 0.0178
_diffrn_reflns_av_sigmaI/netI 0.0267
_diffrn_reflns_limit_h_max 12
_diffrn_reflns_limit_h_min -12
_diffrn_reflns_limit_k_max 12
_diffrn_reflns_limit_k_min -12
_diffrn_reflns_limit_l_max 19
_diffrn_reflns_limit_l_min -13
_diffrn_reflns_number 11590
_diffrn_reflns_theta_full 25.00
_diffrn_reflns_theta_max 25.00
_diffrn_reflns_theta_min 2.05
_exptl_absorpt_coefficient_mu 1.173
_exptl_absorpt_correction_T_max 0.82
_exptl_absorpt_correction_T_min 0.74
_exptl_absorpt_correction_type empirical
_exptl_crystal_colour purple
_exptl_crystal_density_diffrn 1.455
_exptl_crystal_density_method 'not measured'
_exptl_crystal_description block
_exptl_crystal_F_000 756
_exptl_crystal_size_max 0.26
_exptl_crystal_size_mid 0.24
_exptl_crystal_size_min 0.14
_refine_diff_density_max 0.296
_refine_diff_density_min -0.185
_refine_diff_density_rms 0.045
_refine_ls_extinction_method none
_refine_ls_goodness_of_fit_ref 1.094
_refine_ls_hydrogen_treatment mixed
_refine_ls_matrix_type full
_refine_ls_number_parameters 370
_refine_ls_number_reflns 5852
_refine_ls_number_restraints 0
_refine_ls_restrained_S_all 1.094
_refine_ls_R_factor_all 0.0332
_refine_ls_R_factor_gt 0.0265
_refine_ls_shift/su_max 0.001
_refine_ls_shift/su_mean 0.000
_refine_ls_structure_factor_coef Fsqd
_refine_ls_weighting_details 'calc w=1/[\s^2^(Fo^2^)+(0.0361P)^2^+0.1609P] where P=(Fo^2^+2Fc^2^)/3'
_refine_ls_weighting_scheme calc
_refine_ls_wR_factor_gt 0.0672
_refine_ls_wR_factor_ref 0.0698
_reflns_number_gt 5044
_reflns_number_total 5852
_reflns_threshold_expression >2sigma(I)
_cod_data_source_file ic4025519_si_004.cif
_cod_data_source_block ok
_cod_depositor_comments
;
The following automatic conversions were performed:

'_symmetry_cell_setting' value 'Triclinic' changed to 'triclinic'
according to
/usr/data/users/saulius/automatic-downloads/current/ACS/lib/dictionaries/cif_core.dic
dictionary named 'cif_core.dic' version 2.4.2 from 2011-04-26.

Automatic conversion script
Id: cif_fix_values 2281 2013-09-26 08:29:07Z andrius 
;
_cod_original_sg_symbol_H-M 'P-1   '
_cod_database_code 4337309

loop_
_symmetry_equiv_pos_as_xyz
'x, y, z'
'-x, -y, -z'

loop_
_atom_site_label
_atom_site_type_symbol
_atom_site_fract_x
_atom_site_fract_y
_atom_site_fract_z
_atom_site_U_iso_or_equiv
_atom_site_adp_type
_atom_site_occupancy
_atom_site_symmetry_multiplicity
_atom_site_calc_flag
_atom_site_refinement_flags
Fe1 Fe 0.19926(3) 0.01760(3) 0.268921(16) 0.02702(8) Uani 1 1 d .
Fe2 Fe 0.17690(3) -0.18696(3) 0.377752(17) 0.03237(9) Uani 1 1 d .
S2 S 0.07564(5) 0.03096(5) 0.38901(3) 0.03184(12) Uani 1 1 d .
P1 P 0.10054(5) 0.21302(5) 0.17748(3) 0.02908(12) Uani 1 1 d .
S1 S 0.07795(5) -0.11171(5) 0.24826(3) 0.03417(12) Uani 1 1 d .
P2 P 0.36357(5) 0.06166(6) 0.32643(3) 0.03471(13) Uani 1 1 d .
P3 P 0.31710(6) -0.37672(6) 0.34097(4) 0.04275(15) Uani 1 1 d .
C19 C 0.0064(2) 0.3695(2) 0.21533(13) 0.0339(5) Uani 1 1 d .
C1 C 0.3269(2) -0.0687(2) 0.20673(13) 0.0382(5) Uani 1 1 d .
C5 C -0.1131(2) 0.0853(2) 0.37081(14) 0.0461(6) Uani 1 1 d .
H5A H -0.1490 0.0276 0.4131 0.055 Uiso 1 1 calc R
H5B H -0.1543 0.1757 0.3812 0.055 Uiso 1 1 calc R
O1 O 0.41414(18) -0.13395(18) 0.16872(11) 0.0607(5) Uani 1 1 d .
N1 N -0.1613(2) 0.08617(19) 0.29037(12) 0.0484(5) Uani 1 1 d .
C18 C -0.0318(2) 0.2093(2) 0.10735(12) 0.0336(5) Uani 1 1 d .
C26 C 0.2237(2) 0.3997(2) 0.08422(14) 0.0473(6) Uani 1 1 d .
H26A H 0.1643 0.4630 0.1127 0.057 Uiso 1 1 calc R
C25 C 0.2180(2) 0.2708(2) 0.09984(12) 0.0358(5) Uani 1 1 d .
C24 C 0.0200(2) 0.3758(2) 0.29868(13) 0.0375(5) Uani 1 1 d .
H24A H 0.0785 0.3015 0.3350 0.045 Uiso 1 1 calc R
C13 C -0.1604(2) 0.2038(2) 0.13897(13) 0.0377(5) Uani 1 1 d .
C11 C 0.3384(2) 0.1017(2) 0.43118(13) 0.0462(6) Uani 1 1 d .
H11A H 0.4181 0.1180 0.4466 0.069 Uiso 1 1 calc R
H11B H 0.3259 0.0276 0.4714 0.069 Uiso 1 1 calc R
H11C H 0.2581 0.1807 0.4306 0.069 Uiso 1 1 calc R
O2 O -0.0224(2) -0.29965(19) 0.47068(12) 0.0697(5) Uani 1 1 d .
C3 C 0.2947(2) -0.2201(2) 0.45944(14) 0.0424(5) Uani 1 1 d .
C2 C 0.0574(2) -0.2569(2) 0.43430(14) 0.0443(5) Uani 1 1 d .
C6 C -0.1116(2) -0.0387(2) 0.26465(15) 0.0440(5) Uani 1 1 d .
H6A H -0.1579 -0.0280 0.2123 0.053 Uiso 1 1 calc R
H6B H -0.1389 -0.1035 0.3067 0.053 Uiso 1 1 calc R
C30 C 0.3092(2) 0.1787(2) 0.05586(13) 0.0447(5) Uani 1 1 d .
H30A H 0.3085 0.0912 0.0655 0.054 Uiso 1 1 calc R
C17 C -0.0022(2) 0.2029(2) 0.02294(13) 0.0444(5) Uani 1 1 d .
H17A H 0.0810 0.2098 0.0006 0.053 Uiso 1 1 calc R
C23 C -0.0525(2) 0.4916(2) 0.32834(15) 0.0483(6) Uani 1 1 d .
H23A H -0.0429 0.4943 0.3843 0.058 Uiso 1 1 calc R
C14 C -0.2509(2) 0.1907(3) 0.08501(16) 0.0521(6) Uani 1 1 d .
H14A H -0.3373 0.1899 0.1050 0.063 Uiso 1 1 calc R
C7 C -0.2068(2) 0.2121(2) 0.22861(14) 0.0419(5) Uani 1 1 d .
H7A H -0.1736 0.2756 0.2462 0.050 Uiso 1 1 calc R
H7B H -0.3070 0.2482 0.2291 0.050 Uiso 1 1 calc R
C20 C -0.0818(2) 0.4828(2) 0.16255(15) 0.0478(6) Uani 1 1 d .
H20A H -0.0929 0.4809 0.1066 0.057 Uiso 1 1 calc R
C10 C 0.5329(2) -0.0715(3) 0.34066(17) 0.0572(7) Uani 1 1 d .
H10A H 0.5956 -0.0424 0.3657 0.086 Uiso 1 1 calc R
H10B H 0.5677 -0.0912 0.2869 0.086 Uiso 1 1 calc R
H10C H 0.5243 -0.1510 0.3769 0.086 Uiso 1 1 calc R
O3 O 0.37365(18) -0.24717(19) 0.51347(11) 0.0644(5) Uani 1 1 d .
C16 C -0.0937(3) 0.1864(3) -0.02844(15) 0.0574(7) Uani 1 1 d .
H16A H -0.0707 0.1805 -0.0842 0.069 Uiso 1 1 calc R
C29 C 0.4008(3) 0.2169(3) -0.00215(15) 0.0600(7) Uani 1 1 d .
H29A H 0.4603 0.1549 -0.0314 0.072 Uiso 1 1 calc R
C4 C 0.4166(3) 0.2007(3) 0.26847(16) 0.0590(7) Uani 1 1 d .
H4A H 0.4873 0.2093 0.2997 0.089 Uiso 1 1 calc R
H4B H 0.3384 0.2828 0.2610 0.089 Uiso 1 1 calc R
H4C H 0.4517 0.1832 0.2143 0.089 Uiso 1 1 calc R
C22 C -0.1383(3) 0.6018(2) 0.27521(17) 0.0570(7) Uani 1 1 d .
H22A H -0.1868 0.6794 0.2951 0.068 Uiso 1 1 calc R
C21 C -0.1528(3) 0.5978(2) 0.19235(18) 0.0591(7) Uani 1 1 d .
H21A H -0.2108 0.6729 0.1563 0.071 Uiso 1 1 calc R
C15 C -0.2172(3) 0.1789(3) 0.00273(17) 0.0593(7) Uani 1 1 d .
H15A H -0.2782 0.1660 -0.0311 0.071 Uiso 1 1 calc R
C27 C 0.3169(3) 0.4354(3) 0.02655(17) 0.0617(7) Uani 1 1 d .
H27A H 0.3198 0.5221 0.0172 0.074 Uiso 1 1 calc R
C12 C 0.5030(3) -0.4096(3) 0.3382(2) 0.0678(8) Uani 1 1 d .
H12A H 0.5498 -0.4938 0.3216 0.102 Uiso 1 1 calc R
H12B H 0.5346 -0.4137 0.3932 0.102 Uiso 1 1 calc R
H12C H 0.5223 -0.3387 0.2984 0.102 Uiso 1 1 calc R
C9 C 0.2890(3) -0.4110(3) 0.24028(16) 0.0647(8) Uani 1 1 d .
H9A H 0.3566 -0.4952 0.2333 0.097 Uiso 1 1 calc R
H9B H 0.2975 -0.3403 0.1954 0.097 Uiso 1 1 calc R
H9C H 0.1981 -0.4157 0.2390 0.097 Uiso 1 1 calc R
C8 C 0.3084(3) -0.5260(2) 0.41544(17) 0.0622(7) Uani 1 1 d .
H8A H 0.3696 -0.6051 0.3977 0.093 Uiso 1 1 calc R
H8B H 0.2155 -0.5266 0.4174 0.093 Uiso 1 1 calc R
H8C H 0.3355 -0.5249 0.4705 0.093 Uiso 1 1 calc R
C28 C 0.4045(3) 0.3446(3) -0.01667(17) 0.0658(8) Uani 1 1 d .
H28A H 0.4660 0.3695 -0.0556 0.079 Uiso 1 1 calc R

loop_
_atom_site_aniso_label
_atom_site_aniso_U_11
_atom_site_aniso_U_22
_atom_site_aniso_U_33
_atom_site_aniso_U_23
_atom_site_aniso_U_13
_atom_site_aniso_U_12
Fe1 0.02648(15) 0.03325(16) 0.02177(16) -0.00701(12) 0.00159(11) -0.01032(12)
Fe2 0.03557(17) 0.03331(16) 0.02648(17) -0.00427(12) -0.00088(12) -0.01068(13)
S2 0.0333(3) 0.0378(3) 0.0237(3) -0.0085(2) 0.0029(2) -0.0106(2)
P1 0.0273(3) 0.0357(3) 0.0227(3) -0.0062(2) 0.0002(2) -0.0090(2)
S1 0.0384(3) 0.0384(3) 0.0290(3) -0.0089(2) -0.0018(2) -0.0156(2)
P2 0.0293(3) 0.0418(3) 0.0336(3) -0.0072(2) -0.0034(2) -0.0127(2)
P3 0.0477(3) 0.0346(3) 0.0420(3) -0.0087(3) -0.0042(3) -0.0079(3)
C19 0.0290(10) 0.0361(11) 0.0347(12) -0.0087(9) 0.0006(9) -0.0083(9)
C1 0.0396(12) 0.0444(12) 0.0297(12) -0.0065(10) 0.0013(9) -0.0142(10)
C5 0.0339(12) 0.0585(15) 0.0367(13) -0.0113(11) 0.0037(10) -0.0045(11)
O1 0.0578(11) 0.0647(11) 0.0482(10) -0.0219(9) 0.0216(9) -0.0049(9)
N1 0.0497(11) 0.0496(12) 0.0380(11) -0.0082(9) -0.0082(9) -0.0062(9)
C18 0.0348(11) 0.0360(11) 0.0264(11) -0.0055(9) -0.0053(8) -0.0074(9)
C26 0.0475(13) 0.0504(14) 0.0414(14) -0.0011(11) -0.0030(11) -0.0182(11)
C25 0.0327(11) 0.0462(12) 0.0245(11) -0.0006(9) -0.0026(8) -0.0122(9)
C24 0.0364(11) 0.0393(12) 0.0344(12) -0.0087(9) -0.0031(9) -0.0090(9)
C13 0.0344(11) 0.0380(12) 0.0371(12) -0.0032(9) -0.0068(9) -0.0096(9)
C11 0.0486(13) 0.0556(14) 0.0380(13) -0.0114(11) -0.0101(10) -0.0194(11)
O2 0.0760(13) 0.0717(13) 0.0680(13) -0.0064(10) 0.0221(10) -0.0425(11)
C3 0.0446(13) 0.0416(13) 0.0348(13) -0.0091(10) 0.0002(11) -0.0064(10)
C2 0.0501(14) 0.0423(13) 0.0381(13) -0.0046(10) 0.0007(11) -0.0154(11)
C6 0.0383(12) 0.0490(14) 0.0449(14) -0.0018(11) -0.0081(10) -0.0184(10)
C30 0.0406(12) 0.0519(14) 0.0321(12) -0.0023(10) 0.0061(10) -0.0094(11)
C17 0.0425(12) 0.0573(14) 0.0303(12) -0.0104(10) -0.0047(10) -0.0118(11)
C23 0.0494(14) 0.0505(14) 0.0466(14) -0.0206(12) 0.0013(11) -0.0131(11)
C14 0.0405(13) 0.0628(16) 0.0539(16) -0.0055(12) -0.0120(11) -0.0206(12)
C7 0.0311(11) 0.0467(13) 0.0444(13) -0.0063(10) 0.0049(9) -0.0121(10)
C20 0.0476(13) 0.0449(13) 0.0431(14) -0.0084(11) -0.0094(11) -0.0049(11)
C10 0.0317(12) 0.0677(17) 0.0685(18) -0.0211(14) -0.0074(11) -0.0071(12)
O3 0.0564(11) 0.0757(13) 0.0481(11) -0.0141(9) -0.0211(9) -0.0020(9)
C16 0.0659(17) 0.0703(18) 0.0329(13) -0.0153(12) -0.0129(12) -0.0145(14)
C29 0.0425(14) 0.082(2) 0.0411(15) -0.0024(13) 0.0091(11) -0.0119(13)
C4 0.0598(16) 0.0781(18) 0.0524(16) -0.0021(14) -0.0084(12) -0.0450(14)
C22 0.0519(15) 0.0444(14) 0.0713(19) -0.0251(13) 0.0006(13) -0.0047(12)
C21 0.0515(15) 0.0379(13) 0.0708(19) -0.0047(12) -0.0149(13) 0.0043(11)
C15 0.0614(17) 0.0657(17) 0.0540(17) -0.0111(13) -0.0261(13) -0.0214(14)
C27 0.0569(16) 0.0688(18) 0.0573(17) 0.0130(14) -0.0044(13) -0.0338(15)
C12 0.0478(15) 0.0566(17) 0.091(2) -0.0232(16) 0.0043(14) -0.0041(13)
C9 0.088(2) 0.0455(15) 0.0549(17) -0.0226(13) -0.0067(15) -0.0081(14)
C8 0.0716(18) 0.0373(14) 0.0668(18) -0.0011(12) -0.0100(14) -0.0092(13)
C28 0.0456(15) 0.090(2) 0.0503(17) 0.0176(15) 0.0054(12) -0.0290(15)

loop_
_atom_type_symbol
_atom_type_description
_atom_type_scat_dispersion_real
_atom_type_scat_dispersion_imag
_atom_type_scat_source
C C 0.0033 0.0016 'International Tables Vol C Tables 4.2.6.8 and 6.1.1.4'
H H 0.0000 0.0000 'International Tables Vol C Tables 4.2.6.8 and 6.1.1.4'
N N 0.0061 0.0033 'International Tables Vol C Tables 4.2.6.8 and 6.1.1.4'
O O 0.0106 0.0060 'International Tables Vol C Tables 4.2.6.8 and 6.1.1.4'
P P 0.1023 0.0942 'International Tables Vol C Tables 4.2.6.8 and 6.1.1.4'
S S 0.1246 0.1234 'International Tables Vol C Tables 4.2.6.8 and 6.1.1.4'
Fe Fe 0.3463 0.8444 'International Tables Vol C Tables 4.2.6.8 and 6.1.1.4'

loop_
_geom_angle_atom_site_label_1
_geom_angle_atom_site_label_2
_geom_angle_atom_site_label_3
_geom_angle
C1 Fe1 P2 87.39(7)
C1 Fe1 P1 101.02(7)
P2 Fe1 P1 101.32(2)
C1 Fe1 S2 152.36(7)
P2 Fe1 S2 90.17(2)
P1 Fe1 S2 106.45(2)
C1 Fe1 S1 87.03(7)
P2 Fe1 S1 155.42(2)
P1 Fe1 S1 103.24(2)
S2 Fe1 S1 83.84(2)
C1 Fe1 Fe2 98.36(7)
P2 Fe1 Fe2 102.30(2)
P1 Fe1 Fe2 149.945(19)
S2 Fe1 Fe2 55.356(16)
S1 Fe1 Fe2 55.025(17)
C3 Fe2 C2 99.39(11)
C3 Fe2 P3 87.37(7)
C2 Fe2 P3 96.30(8)
C3 Fe2 S1 159.94(8)
C2 Fe2 S1 100.67(8)
P3 Fe2 S1 90.93(2)
C3 Fe2 S2 92.14(7)
C2 Fe2 S2 100.33(8)
P3 Fe2 S2 163.22(3)
S1 Fe2 S2 83.80(2)
C3 Fe2 Fe1 106.55(8)
C2 Fe2 Fe1 144.02(7)
P3 Fe2 Fe1 109.19(2)
S1 Fe2 Fe1 55.350(16)
S2 Fe2 Fe1 54.960(16)
C5 S2 Fe1 112.94(7)
C5 S2 Fe2 109.66(8)
Fe1 S2 Fe2 69.684(18)
C19 P1 C25 100.56(10)
C19 P1 C18 100.92(9)
C25 P1 C18 101.49(9)
C19 P1 Fe1 120.93(7)
C25 P1 Fe1 115.87(7)
C18 P1 Fe1 114.17(7)
C6 S1 Fe2 106.59(8)
C6 S1 Fe1 114.49(7)
Fe2 S1 Fe1 69.625(18)
C11 P2 C10 100.34(11)
C11 P2 C4 100.11(12)
C10 P2 C4 99.09(13)
C11 P2 Fe1 119.90(8)
C10 P2 Fe1 116.20(9)
C4 P2 Fe1 117.62(8)
C9 P3 C8 102.31(13)
C9 P3 C12 101.42(14)
C8 P3 C12 101.08(13)
C9 P3 Fe2 118.98(9)
C8 P3 Fe2 111.84(9)
C12 P3 Fe2 118.58(9)
C24 C19 C20 118.06(19)
C24 C19 P1 120.32(15)
C20 C19 P1 121.61(16)
O1 C1 Fe1 175.8(2)
N1 C5 S2 118.82(15)
C6 N1 C5 115.51(19)
C6 N1 C7 120.83(18)
C5 N1 C7 118.94(19)
C17 C18 C13 118.28(19)
C17 C18 P1 120.51(16)
C13 C18 P1 121.07(15)
C25 C26 C27 120.8(2)
C26 C25 C30 117.8(2)
C26 C25 P1 123.76(17)
C30 C25 P1 118.43(17)
C23 C24 C19 120.9(2)
C14 C13 C18 118.4(2)
C14 C13 C7 117.8(2)
C18 C13 C7 123.81(19)
O3 C3 Fe2 177.4(2)
O2 C2 Fe2 178.5(2)
N1 C6 S1 117.09(16)
C29 C30 C25 120.5(2)
C16 C17 C18 121.7(2)
C22 C23 C24 120.0(2)
C15 C14 C13 122.3(2)
N1 C7 C13 115.77(18)
C21 C20 C19 120.7(2)
C15 C16 C17 119.9(2)
C28 C29 C30 120.7(3)
C23 C22 C21 120.0(2)
C22 C21 C20 120.3(2)
C16 C15 C14 119.3(2)
C28 C27 C26 120.8(3)
C29 C28 C27 119.4(2)

loop_
_geom_bond_atom_site_label_1
_geom_bond_atom_site_label_2
_geom_bond_distance
Fe1 C1 1.731(2)
Fe1 P2 2.2302(6)
Fe1 P1 2.2505(6)
Fe1 S2 2.2579(6)
Fe1 S1 2.2695(6)
Fe1 Fe2 2.5862(4)
Fe2 C3 1.757(2)
Fe2 C2 1.770(2)
Fe2 P3 2.2405(7)
Fe2 S1 2.2606(6)
Fe2 S2 2.2688(6)
S2 C5 1.853(2)
P1 C19 1.850(2)
P1 C25 1.850(2)
P1 C18 1.858(2)
S1 C6 1.860(2)
P2 C11 1.827(2)
P2 C10 1.828(2)
P2 C4 1.829(2)
P3 C9 1.820(3)
P3 C8 1.823(3)
P3 C12 1.825(3)
C19 C24 1.391(3)
C19 C20 1.394(3)
C1 O1 1.166(2)
C5 N1 1.429(3)
N1 C6 1.416(3)
N1 C7 1.454(3)
C18 C17 1.395(3)
C18 C13 1.405(3)
C26 C25 1.387(3)
C26 C27 1.389(3)
C25 C30 1.398(3)
C24 C23 1.387(3)
C13 C14 1.389(3)
C13 C7 1.513(3)
O2 C2 1.150(3)
C3 O3 1.159(3)
C30 C29 1.390(3)
C17 C16 1.384(3)
C23 C22 1.370(3)
C14 C15 1.380(3)
C20 C21 1.378(3)
C16 C15 1.361(4)
C29 C28 1.368(4)
C22 C21 1.377(4)
C27 C28 1.367(4)
